data_4314475
loop_
_publ_author_name
'Michael J. Hughes'
'H\'el\`ene P. A. Mercier'
'Gary J. Schrobilgen'

_publ_section_title
;
 Fluoride Ion Donor Properties of cis-OsO2F4: Synthesis, Raman
 Spectroscopic Study, and X-ray Crystal Structure of [OsO2F3][Sb2F11]
;
_journal_name_full 'Inorganic Chemistry'
_journal_page_first 271
_journal_page_last 284
_journal_paper_doi 10.1021/ic901999e
_journal_volume 49
_journal_year 2010
_chemical_formula_sum 'F14 O2 Os Sb2'
_chemical_formula_weight 731.70
_chemical_name_common 'F3 O2 Os, Sb2 F11'
_chemical_name_systematic
; 
 ? 
;
_space_group_IT_number 2
_symmetry_cell_setting triclinic
_symmetry_space_group_name_Hall '-P 1'
_symmetry_space_group_name_H-M 'P -1'
_atom_sites_solution_primary direct
_atom_sites_solution_secondary difmap
_audit_creation_method SHELXL-97
_cell_angle_alpha 97.597(2)
_cell_angle_beta 111.263(2)
_cell_angle_gamma 110.697(2)
_cell_formula_units_Z 2
_cell_length_a 7.4284(3)
_cell_length_b 8.6649(4)
_cell_length_c 10.0349(4)
_cell_measurement_temperature 100(2)
_cell_measurement_theta_max 69
_cell_measurement_theta_min 0
_cell_volume 537.39(4)
_computing_cell_refinement 'Bruker SMART'
_computing_data_collection 'Bruker SMART'
_computing_data_reduction 'Bruker Saint'
_computing_molecular_graphics 'SHELXL-97 (Sheldrick, 1997)'
_computing_publication_material 'SHELXL-97 (Sheldrick, 1997)'
_computing_structure_refinement 'SHELXL-97 (Sheldrick, 1997)'
_computing_structure_solution 'SHELXS-97 (Sheldrick, 1990)'
_diffrn_ambient_temperature 100(2)
_diffrn_measured_fraction_theta_full 0.959
_diffrn_measured_fraction_theta_max 0.959
_diffrn_radiation_monochromator graphite
_diffrn_radiation_source 'fine-focus sealed tube'
_diffrn_radiation_type MoK\a
_diffrn_radiation_wavelength 0.71073
_diffrn_reflns_av_R_equivalents 0.0460
_diffrn_reflns_av_sigmaI/netI 0.0586
_diffrn_reflns_limit_h_max 11
_diffrn_reflns_limit_h_min -9
_diffrn_reflns_limit_k_max 11
_diffrn_reflns_limit_k_min -13
_diffrn_reflns_limit_l_max 15
_diffrn_reflns_limit_l_min -14
_diffrn_reflns_number 12832
_diffrn_reflns_theta_full 34.50
_diffrn_reflns_theta_max 34.50
_diffrn_reflns_theta_min 2.28
_exptl_absorpt_coefficient_mu 16.981
_exptl_absorpt_correction_type none
_exptl_crystal_colour orange
_exptl_crystal_density_diffrn 4.522
_exptl_crystal_density_method 'not measured'
_exptl_crystal_description block
_exptl_crystal_F_000 640
_exptl_crystal_size_max 0.26
_exptl_crystal_size_mid 0.12
_exptl_crystal_size_min 0.06
_refine_diff_density_max 2.690
_refine_diff_density_min -2.471
_refine_diff_density_rms 0.397
_refine_ls_extinction_coef 0.0135(4)
_refine_ls_extinction_expression Fc^*^=kFc[1+0.001xFc^2^\l^3^/sin(2\q)]^-1/4^
_refine_ls_extinction_method SHELXL
_refine_ls_goodness_of_fit_ref 1.242
_refine_ls_matrix_type full
_refine_ls_number_parameters 173
_refine_ls_number_reflns 4355
_refine_ls_number_restraints 0
_refine_ls_restrained_S_all 1.242
_refine_ls_R_factor_all 0.0552
_refine_ls_R_factor_gt 0.0426
_refine_ls_shift/su_max 0.002
_refine_ls_shift/su_mean 0.000
_refine_ls_structure_factor_coef Fsqd
_refine_ls_weighting_details 'calc w=1/[\s^2^(Fo^2^)+(0.0157P)^2^+0.0000P] where P=(Fo^2^+2Fc^2^)/3'
_refine_ls_weighting_scheme calc
_refine_ls_wR_factor_gt 0.0672
_refine_ls_wR_factor_ref 0.0694
_reflns_number_gt 3724
_reflns_number_total 4355
_reflns_threshold_expression >2sigma(I)
_cod_data_source_file ic901999e_si_002.cif
_cod_data_source_block mh08check
_cod_database_code 4314475

loop_
_symmetry_equiv_pos_as_xyz
'x, y, z'
'-x, -y, -z'

loop_
_atom_site_label
_atom_site_type_symbol
_atom_site_fract_x
_atom_site_fract_y
_atom_site_fract_z
_atom_site_U_iso_or_equiv
_atom_site_adp_type
_atom_site_occupancy
_atom_site_symmetry_multiplicity
_atom_site_calc_flag
_atom_site_refinement_flags
_atom_site_disorder_assembly
_atom_site_disorder_group
Os1 Os 0.18568(3) 0.77030(3) 0.75412(2) 0.00874(7) Uani 1 1 d . . .
Sb1 Sb 0.08890(5) 0.80192(5) 1.13604(4) 0.00628(8) Uani 1 1 d . . .
Sb2 Sb 0.55673(5) 0.65245(5) 1.31972(4) 0.00720(8) Uani 1 1 d . . .
F7 F -0.1019(5) 0.5712(4) 1.0626(4) 0.0112(7) Uani 1 1 d . . .
F11 F 0.3462(5) 0.4272(5) 1.2375(4) 0.0167(7) Uani 1 1 d . . .
F8 F -0.1154(5) 0.8781(4) 1.0525(4) 0.0125(7) Uani 1 1 d . . .
F6 F 0.0877(5) 0.8225(5) 1.3201(4) 0.0146(7) Uani 1 1 d . . .
F3 F -0.0290(5) 0.8363(5) 0.7016(4) 0.0164(7) Uani 1 1 d . . .
F4 F 0.1255(5) 0.7707(4) 0.9522(3) 0.0115(7) Uani 1 1 d . . .
F12 F 0.4830(5) 0.6773(5) 1.4766(4) 0.0177(8) Uani 1 1 d . . .
O2 O -0.0086(5) 0.5544(5) 0.6954(4) 0.0071(7) Uani 1 1 d . . .
F13 F 0.5932(5) 0.6410(5) 1.1470(4) 0.0134(7) Uani 1 1 d . . .
F9 F 0.3148(5) 0.7183(5) 1.2083(4) 0.0139(7) Uani 1 1 d . . .
F14 F 0.7316(5) 0.8884(5) 1.3898(4) 0.0166(7) Uani 1 1 d . . .
F5 F 0.3182(5) 1.0177(5) 1.2050(4) 0.0140(7) Uani 1 1 d . . .
F2 F 0.3879(5) 0.7135(5) 0.8664(4) 0.0162(7) Uani 1 1 d . . .
F1 F 0.3601(5) 0.9929(5) 0.8683(4) 0.0154(7) Uani 1 1 d . . .
O1 O 0.2345(6) 0.7727(6) 0.6060(4) 0.0134(8) Uani 1 1 d . . .
F10 F 0.7756(5) 0.5909(5) 1.4156(4) 0.0130(7) Uani 1 1 d . . .

loop_
_atom_site_aniso_label
_atom_site_aniso_U_11
_atom_site_aniso_U_22
_atom_site_aniso_U_33
_atom_site_aniso_U_23
_atom_site_aniso_U_13
_atom_site_aniso_U_12
Os1 0.01087(10) 0.01075(12) 0.00611(10) 0.00237(8) 0.00531(8) 0.00475(9)
Sb1 0.00784(15) 0.00743(18) 0.00544(14) 0.00196(13) 0.00388(12) 0.00430(13)
Sb2 0.00767(15) 0.00907(18) 0.00588(15) 0.00242(13) 0.00317(12) 0.00446(14)
F7 0.0097(14) 0.0049(16) 0.0128(16) 0.0001(13) 0.0017(12) 0.0009(13)
F11 0.0161(16) 0.0102(18) 0.0168(17) 0.0032(15) 0.0035(14) 0.0025(14)
F8 0.0110(14) 0.0125(17) 0.0178(17) 0.0065(14) 0.0065(13) 0.0082(14)
F6 0.0190(16) 0.0182(19) 0.0084(15) 0.0044(14) 0.0081(13) 0.0079(15)
F3 0.0160(16) 0.021(2) 0.0154(17) 0.0043(15) 0.0071(14) 0.0118(15)
F4 0.0144(15) 0.0144(18) 0.0076(15) 0.0033(13) 0.0075(12) 0.0058(14)
F12 0.0221(17) 0.026(2) 0.0126(16) 0.0064(16) 0.0127(14) 0.0133(17)
O2 0.0073(16) 0.0066(19) 0.0095(17) 0.0046(15) 0.0052(14) 0.0030(14)
F13 0.0164(16) 0.0158(19) 0.0098(15) 0.0035(14) 0.0087(13) 0.0060(15)
F9 0.0126(15) 0.0186(19) 0.0129(15) 0.0052(14) 0.0038(13) 0.0113(15)
F14 0.0193(17) 0.0095(18) 0.0147(16) 0.0009(14) 0.0052(14) 0.0028(15)
F5 0.0108(14) 0.0106(18) 0.0154(16) 0.0017(14) 0.0048(13) 0.0009(14)
F2 0.0183(16) 0.025(2) 0.0142(16) 0.0081(15) 0.0099(14) 0.0147(16)
F1 0.0170(16) 0.0150(19) 0.0132(16) 0.0022(14) 0.0072(14) 0.0059(15)
O1 0.0131(18) 0.017(2) 0.0061(17) 0.0008(16) 0.0019(15) 0.0056(17)
F10 0.0093(14) 0.0174(19) 0.0115(16) 0.0048(14) 0.0007(13) 0.0086(14)

loop_
_atom_type_symbol
_atom_type_description
_atom_type_scat_dispersion_real
_atom_type_scat_dispersion_imag
_atom_type_scat_source
F F 0.0171 0.0103 'International Tables Vol C Tables 4.2.6.8 and 6.1.1.4'
Sb Sb -0.5866 1.5461 'International Tables Vol C Tables 4.2.6.8 and 6.1.1.4'
Os Os -1.2165 7.6030 'International Tables Vol C Tables 4.2.6.8 and 6.1.1.4'
O O 0.0106 0.0060 'International Tables Vol C Tables 4.2.6.8 and 6.1.1.4'

loop_
_geom_angle_atom_site_label_1
_geom_angle_atom_site_label_2
_geom_angle_atom_site_label_3
_geom_angle
_geom_angle_site_symmetry_1
_geom_angle_site_symmetry_3
_geom_angle_publ_flag
O1 Os1 O2 99.9(2) . . ?
O1 Os1 F2 100.23(17) . . ?
O2 Os1 F2 90.32(16) . . ?
O1 Os1 F3 100.07(17) . . ?
O2 Os1 F3 88.61(16) . . ?
F2 Os1 F3 159.55(16) . . ?
O1 Os1 F1 100.12(19) . . ?
O2 Os1 F1 159.89(17) . . ?
F2 Os1 F1 87.83(16) . . ?
F3 Os1 F1 86.21(16) . . ?
O1 Os1 F4 179.15(18) . . ?
O2 Os1 F4 80.89(15) . . ?
F2 Os1 F4 79.49(13) . . ?
F3 Os1 F4 80.18(14) . . ?
F1 Os1 F4 79.08(14) . . ?
F6 Sb1 F8 97.63(15) . . ?
F6 Sb1 F7 92.86(16) . . ?
F8 Sb1 F7 94.86(14) . . ?
F6 Sb1 F5 91.98(16) . . ?
F8 Sb1 F5 94.74(15) . . ?
F7 Sb1 F5 168.58(15) . . ?
F6 Sb1 F4 171.46(14) . . ?
F8 Sb1 F4 90.87(14) . . ?
F7 Sb1 F4 87.11(15) . . ?
F5 Sb1 F4 86.58(15) . . ?
F6 Sb1 F9 88.04(14) . . ?
F8 Sb1 F9 174.31(15) . . ?
F7 Sb1 F9 85.30(14) . . ?
F5 Sb1 F9 84.54(14) . . ?
F4 Sb1 F9 83.45(13) . . ?
F13 Sb2 F11 90.47(17) . . ?
F13 Sb2 F14 89.89(16) . . ?
F11 Sb2 F14 170.68(15) . . ?
F13 Sb2 F12 169.68(15) . . ?
F11 Sb2 F12 89.38(17) . . ?
F14 Sb2 F12 88.60(17) . . ?
F13 Sb2 F10 94.16(15) . . ?
F11 Sb2 F10 94.11(15) . . ?
F14 Sb2 F10 95.14(15) . . ?
F12 Sb2 F10 96.15(15) . . ?
F13 Sb2 F9 84.36(14) . . ?
F11 Sb2 F9 85.52(14) . . ?
F14 Sb2 F9 85.25(14) . . ?
F12 Sb2 F9 85.34(14) . . ?
F10 Sb2 F9 178.46(15) . . ?
Sb1 F4 Os1 172.99(18) . . ?
Sb1 F9 Sb2 170.0(2) . . ?

loop_
_geom_bond_atom_site_label_1
_geom_bond_atom_site_label_2
_geom_bond_distance
_geom_bond_site_symmetry_2
_geom_bond_publ_flag
Os1 O1 1.654(4) . ?
Os1 O2 1.764(4) . ?
Os1 F2 1.791(3) . ?
Os1 F3 1.807(3) . ?
Os1 F1 1.812(4) . ?
Os1 F4 2.190(3) . ?
Sb1 F6 1.835(3) . ?
Sb1 F8 1.837(3) . ?
Sb1 F7 1.844(3) . ?
Sb1 F5 1.851(3) . ?
Sb1 F4 1.958(3) . ?
Sb1 F9 1.995(3) . ?
Sb2 F13 1.844(3) . ?
Sb2 F11 1.848(4) . ?
Sb2 F14 1.855(4) . ?
Sb2 F12 1.856(4) . ?
Sb2 F10 1.862(3) . ?
Sb2 F9 2.060(3) . ?
